data_1504670
loop_
_publ_author_name
'Matano, Yoshihiro'
'Shinokura, Tomonori'
'Yoshikawa, Osamu'
'Imahori, Hiroshi'

_publ_section_title
;
 Triaryl(1-pyrenyl)bismuthonium salts: efficient photoinitiators for
 cationic polymerization of oxiranes and a vinyl ether.
;
_journal_issue 11
_journal_name_full 'Organic letters'
_journal_page_first 2167
_journal_page_last 2170
_journal_paper_doi 10.1021/ol8005453
_journal_volume 10
_journal_year 2008
_chemical_formula_moiety 'C37 H30 Bi, F6 Sb'
_chemical_formula_sum 'C37 H30 Bi F6 Sb'
_chemical_formula_weight 919.34
_chemical_name_systematic
; 
 ? 
;
_space_group_IT_number 2
_symmetry_cell_setting triclinic
_symmetry_Int_Tables_number 2
_symmetry_space_group_name_Hall '-P 1'
_symmetry_space_group_name_H-M 'P -1'
_atom_sites_solution_hydrogens geom
_atom_sites_solution_primary direct
_atom_sites_solution_secondary difmap
_audit_creation_method SHELXL-97
_cell_angle_alpha 80.043(12)
_cell_angle_beta 80.653(13)
_cell_angle_gamma 73.665(12)
_cell_formula_units_Z 2
_cell_length_a 9.309(3)
_cell_length_b 12.507(4)
_cell_length_c 14.931(5)
_cell_measurement_reflns_used 5024
_cell_measurement_temperature 123(2)
_cell_measurement_theta_max 27.5
_cell_measurement_theta_min 3.1
_cell_volume 1631.1(9)
_computing_cell_refinement CrystalClear
_computing_data_collection CrystalClear
_computing_data_reduction CrystalStructure
_computing_publication_material CrystalStructure
_computing_structure_refinement 'SHELXL-97 (Sheldrick, 1997)'
_computing_structure_solution 'SHELXS-97 (Sheldrick, 1990)'
_diffrn_ambient_temperature 123(2)
_diffrn_detector_area_resol_mean 7.31
_diffrn_measured_fraction_theta_full 0.958
_diffrn_measured_fraction_theta_max 0.958
_diffrn_measurement_device_type 'Rigaku Saturn'
_diffrn_measurement_method \w
_diffrn_radiation_monochromator graphite
_diffrn_radiation_source 'fine-focus sealed tube'
_diffrn_radiation_type MoK\a
_diffrn_radiation_wavelength 0.71070
_diffrn_reflns_av_R_equivalents 0.0359
_diffrn_reflns_av_sigmaI/netI 0.0495
_diffrn_reflns_limit_h_max 9
_diffrn_reflns_limit_h_min -12
_diffrn_reflns_limit_k_max 13
_diffrn_reflns_limit_k_min -16
_diffrn_reflns_limit_l_max 19
_diffrn_reflns_limit_l_min -19
_diffrn_reflns_number 19786
_diffrn_reflns_theta_full 27.39
_diffrn_reflns_theta_max 27.39
_diffrn_reflns_theta_min 3.07
_exptl_absorpt_coefficient_mu 6.275
_exptl_absorpt_correction_T_max 0.391
_exptl_absorpt_correction_T_min 0.323
_exptl_absorpt_correction_type multi-scan
_exptl_absorpt_process_details 'Jacobson, R. (1998) Private communication'
_exptl_crystal_colour yellow
_exptl_crystal_density_diffrn 1.872
_exptl_crystal_density_method 'not measured'
_exptl_crystal_description block
_exptl_crystal_F_000 880
_exptl_crystal_size_max 0.20
_exptl_crystal_size_mid 0.20
_exptl_crystal_size_min 0.15
_refine_diff_density_max 2.585
_refine_diff_density_min -1.027
_refine_diff_density_rms 0.132
_refine_ls_extinction_method none
_refine_ls_goodness_of_fit_ref 1.039
_refine_ls_hydrogen_treatment refall
_refine_ls_matrix_type full
_refine_ls_number_parameters 407
_refine_ls_number_reflns 7093
_refine_ls_number_restraints 0
_refine_ls_restrained_S_all 1.039
_refine_ls_R_factor_all 0.0488
_refine_ls_R_factor_gt 0.0408
_refine_ls_shift/su_max 0.001
_refine_ls_shift/su_mean 0.000
_refine_ls_structure_factor_coef Fsqd
_refine_ls_weighting_details 'calc w=1/[\s^2^(Fo^2^)+(0.0150P)^2^+6.0000P] where P=(Fo^2^+2Fc^2^)/3'
_refine_ls_weighting_scheme calc
_refine_ls_wR_factor_gt 0.0703
_refine_ls_wR_factor_ref 0.0743
_reflns_number_gt 6194
_reflns_number_total 7093
_reflns_threshold_expression >2sigma(I)
_cod_data_source_file ol8005453-file001.cif
_cod_data_source_block 2aPF6
_cod_original_cell_volume 1631.1(10)
_cod_database_code 1504670

loop_
_symmetry_equiv_pos_as_xyz
'x, y, z'
'-x, -y, -z'

loop_
_atom_site_label
_atom_site_type_symbol
_atom_site_fract_x
_atom_site_fract_y
_atom_site_fract_z
_atom_site_U_iso_or_equiv
_atom_site_adp_type
_atom_site_occupancy
_atom_site_symmetry_multiplicity
_atom_site_calc_flag
_atom_site_refinement_flags
Bi1 Bi 0.61896(2) 0.750819(18) 0.179985(15) 0.03303(7) Uani 1 1 d .
Sb1 Sb 0.35726(5) 0.80590(3) 0.73109(3) 0.03692(11) Uani 1 1 d .
F1 F 0.4739(4) 0.7976(3) 0.8235(2) 0.0582(10) Uani 1 1 d .
F2 F 0.2760(5) 0.9590(3) 0.7363(3) 0.0696(12) Uani 1 1 d .
F3 F 0.5107(4) 0.8375(3) 0.6421(2) 0.0564(10) Uani 1 1 d .
F4 F 0.4355(5) 0.6533(3) 0.7236(3) 0.0639(11) Uani 1 1 d .
F5 F 0.2055(5) 0.7717(4) 0.8199(3) 0.0730(13) Uani 1 1 d .
F6 F 0.2343(4) 0.8162(3) 0.6408(2) 0.0530(10) Uani 1 1 d .
C1 C 0.7149(6) 0.8581(5) 0.0686(4) 0.0309(12) Uani 1 1 d .
C2 C 0.8163(7) 0.8140(5) -0.0011(4) 0.0432(15) Uani 1 1 d .
H1 H 0.8397 0.7358 -0.0049 0.052 Uiso 1 1 calc R
C3 C 0.8850(7) 0.8831(5) -0.0663(4) 0.0459(16) Uani 1 1 d .
H2 H 0.9554 0.8523 -0.1147 0.055 Uiso 1 1 calc R
C4 C 0.8509(7) 0.9975(5) -0.0607(4) 0.0365(14) Uani 1 1 d .
C5 C 0.7479(7) 1.0405(5) 0.0094(4) 0.0415(15) Uani 1 1 d .
H3 H 0.7242 1.1186 0.0136 0.050 Uiso 1 1 calc R
C6 C 0.6782(7) 0.9720(5) 0.0742(4) 0.0369(13) Uani 1 1 d .
H4 H 0.6059 1.0029 0.1219 0.044 Uiso 1 1 calc R
C7 C 0.9285(8) 1.0725(6) -0.1303(5) 0.057(2) Uani 1 1 d .
H5 H 0.8526 1.1334 -0.1602 0.069 Uiso 1 1 calc R
H6 H 0.9945 1.0283 -0.1765 0.069 Uiso 1 1 calc R
H7 H 0.9888 1.1045 -0.0995 0.069 Uiso 1 1 calc R
C8 C 0.4799(6) 0.8557(5) 0.2806(4) 0.0319(13) Uani 1 1 d .
C9 C 0.3574(7) 0.9405(5) 0.2552(4) 0.0402(14) Uani 1 1 d .
H8 H 0.3365 0.9555 0.1934 0.048 Uiso 1 1 calc R
C10 C 0.2647(7) 1.0036(5) 0.3197(4) 0.0408(14) Uani 1 1 d .
H9 H 0.1783 1.0606 0.3024 0.049 Uiso 1 1 calc R
C11 C 0.2966(7) 0.9845(5) 0.4095(4) 0.0399(15) Uani 1 1 d .
C12 C 0.4220(7) 0.9001(5) 0.4330(4) 0.0412(15) Uani 1 1 d .
H10 H 0.4457 0.8871 0.4942 0.049 Uiso 1 1 calc R
C13 C 0.5132(7) 0.8344(5) 0.3700(4) 0.0380(14) Uani 1 1 d .
H11 H 0.5974 0.7754 0.3877 0.046 Uiso 1 1 calc R
C14 C 0.1974(8) 1.0517(5) 0.4800(5) 0.0546(18) Uani 1 1 d .
H12 H 0.1821 1.0016 0.5369 0.066 Uiso 1 1 calc R
H13 H 0.0999 1.0899 0.4579 0.066 Uiso 1 1 calc R
H14 H 0.2452 1.1077 0.4916 0.066 Uiso 1 1 calc R
C15 C 0.4784(6) 0.6658(5) 0.1306(4) 0.0310(12) Uani 1 1 d .
C16 C 0.4629(6) 0.6783(5) 0.0389(4) 0.0357(13) Uani 1 1 d .
H15 H 0.5176 0.7214 -0.0049 0.043 Uiso 1 1 calc R
C17 C 0.3669(7) 0.6271(5) 0.0116(4) 0.0383(14) Uani 1 1 d .
H16 H 0.3576 0.6347 -0.0518 0.046 Uiso 1 1 calc R
C18 C 0.2840(6) 0.5654(5) 0.0734(5) 0.0415(15) Uani 1 1 d .
C19 C 0.3062(7) 0.5504(6) 0.1652(5) 0.0476(16) Uani 1 1 d .
H17 H 0.2558 0.5037 0.2084 0.057 Uiso 1 1 calc R
C20 C 0.3999(7) 0.6019(5) 0.1950(4) 0.0432(15) Uani 1 1 d .
H18 H 0.4104 0.5937 0.2582 0.052 Uiso 1 1 calc R
C21 C 0.1773(8) 0.5116(6) 0.0429(5) 0.060(2) Uani 1 1 d .
H19 H 0.0732 0.5495 0.0645 0.072 Uiso 1 1 calc R
H20 H 0.1991 0.4319 0.0686 0.072 Uiso 1 1 calc R
H21 H 0.1903 0.5184 -0.0241 0.072 Uiso 1 1 calc R
C22 C 0.7961(6) 0.6199(4) 0.2444(4) 0.0302(12) Uani 1 1 d .
C23 C 0.8015(7) 0.5086(4) 0.2378(4) 0.0354(13) Uani 1 1 d .
H22 H 0.7319 0.4928 0.2052 0.042 Uiso 1 1 calc R
C24 C 0.9081(7) 0.4220(5) 0.2787(4) 0.0398(14) Uani 1 1 d .
H23 H 0.9132 0.3466 0.2728 0.048 Uiso 1 1 calc R
C25 C 1.0085(6) 0.4432(5) 0.3286(4) 0.0325(13) Uani 1 1 d .
C26 C 1.1201(6) 0.3485(6) 0.3725(4) 0.0410(16) Uani 1 1 d .
H24 H 1.1270 0.2726 0.3669 0.049 Uiso 1 1 calc R
C27 C 1.2137(7) 0.3761(5) 0.4222(4) 0.0398(14) Uani 1 1 d .
H25 H 1.2886 0.3166 0.4496 0.048 Uiso 1 1 calc R
C28 C 1.2060(6) 0.4890(5) 0.4353(4) 0.0342(13) Uani 1 1 d .
C29 C 1.1010(6) 0.5790(4) 0.3904(4) 0.0296(12) Uani 1 1 d .
C30 C 1.0008(6) 0.5566(4) 0.3382(4) 0.0278(12) Uani 1 1 d .
C31 C 0.8948(6) 0.6467(5) 0.2928(4) 0.0313(12) Uani 1 1 d .
C32 C 0.8948(6) 0.7590(4) 0.3007(4) 0.0307(12) Uani 1 1 d .
H26 H 0.8267 0.8204 0.2697 0.037 Uiso 1 1 calc R
C33 C 0.9893(6) 0.7799(5) 0.3510(4) 0.0364(14) Uani 1 1 d .
H27 H 0.9863 0.8556 0.3545 0.044 Uiso 1 1 calc R
C34 C 1.0949(6) 0.6904(5) 0.3996(4) 0.0323(13) Uani 1 1 d .
C35 C 1.1847(7) 0.7147(5) 0.4549(4) 0.0384(15) Uani 1 1 d .
H28 H 1.1764 0.7901 0.4628 0.046 Uiso 1 1 calc R
C36 C 1.2891(7) 0.6235(6) 0.4992(4) 0.0439(16) Uani 1 1 d .
H29 H 1.3537 0.6380 0.5361 0.053 Uiso 1 1 calc R
C37 C 1.2985(7) 0.5134(5) 0.4895(4) 0.0396(14) Uani 1 1 d .
H30 H 1.3690 0.4536 0.5201 0.047 Uiso 1 1 calc R

loop_
_atom_site_aniso_label
_atom_site_aniso_U_11
_atom_site_aniso_U_22
_atom_site_aniso_U_33
_atom_site_aniso_U_23
_atom_site_aniso_U_13
_atom_site_aniso_U_12
Bi1 0.03554(13) 0.03394(13) 0.03282(12) -0.00203(9) -0.00582(9) -0.01475(10)
Sb1 0.0493(3) 0.0309(2) 0.0308(2) -0.00177(16) -0.00406(18) -0.01286(19)
F1 0.073(3) 0.065(3) 0.039(2) 0.0007(19) -0.021(2) -0.018(2)
F2 0.097(3) 0.030(2) 0.081(3) -0.019(2) -0.028(3) 0.002(2)
F3 0.069(3) 0.067(3) 0.040(2) 0.0027(19) -0.0002(19) -0.040(2)
F4 0.068(3) 0.0289(19) 0.096(3) -0.005(2) -0.010(2) -0.0168(19)
F5 0.061(3) 0.098(3) 0.048(2) 0.009(2) 0.012(2) -0.022(2)
F6 0.072(3) 0.047(2) 0.048(2) -0.0009(17) -0.026(2) -0.021(2)
C1 0.038(3) 0.032(3) 0.027(3) -0.004(2) -0.004(2) -0.016(3)
C2 0.040(4) 0.038(3) 0.052(4) -0.010(3) 0.000(3) -0.012(3)
C3 0.041(4) 0.051(4) 0.045(4) -0.011(3) 0.007(3) -0.015(3)
C4 0.036(3) 0.042(3) 0.034(3) 0.010(3) -0.016(3) -0.017(3)
C5 0.038(3) 0.033(3) 0.054(4) 0.003(3) -0.011(3) -0.010(3)
C6 0.038(3) 0.035(3) 0.039(3) -0.009(3) -0.001(3) -0.010(3)
C7 0.053(4) 0.076(5) 0.050(4) 0.022(4) -0.018(3) -0.039(4)
C8 0.032(3) 0.036(3) 0.034(3) -0.006(2) -0.006(2) -0.017(3)
C9 0.040(4) 0.047(4) 0.034(3) -0.002(3) -0.011(3) -0.011(3)
C10 0.044(4) 0.035(3) 0.039(3) -0.004(3) -0.006(3) -0.004(3)
C11 0.057(4) 0.030(3) 0.037(3) -0.006(3) 0.004(3) -0.023(3)
C12 0.054(4) 0.044(4) 0.033(3) 0.001(3) -0.006(3) -0.026(3)
C13 0.036(3) 0.044(4) 0.031(3) 0.002(3) -0.004(3) -0.012(3)
C14 0.075(5) 0.037(4) 0.048(4) -0.008(3) 0.012(4) -0.017(4)
C15 0.029(3) 0.035(3) 0.031(3) -0.004(2) -0.005(2) -0.012(3)
C16 0.036(3) 0.036(3) 0.037(3) -0.001(3) -0.008(3) -0.014(3)
C17 0.044(4) 0.043(4) 0.029(3) -0.002(3) -0.015(3) -0.008(3)
C18 0.030(3) 0.046(4) 0.054(4) -0.019(3) -0.005(3) -0.010(3)
C19 0.047(4) 0.059(4) 0.046(4) -0.016(3) 0.007(3) -0.031(3)
C20 0.048(4) 0.054(4) 0.037(3) -0.007(3) -0.003(3) -0.030(3)
C21 0.050(4) 0.072(5) 0.075(5) -0.030(4) -0.007(4) -0.031(4)
C22 0.033(3) 0.019(3) 0.035(3) 0.001(2) -0.003(2) -0.003(2)
C23 0.044(3) 0.029(3) 0.038(3) 0.000(2) -0.009(3) -0.017(3)
C24 0.053(4) 0.032(3) 0.039(3) -0.004(3) 0.000(3) -0.021(3)
C25 0.038(3) 0.032(3) 0.029(3) -0.001(2) 0.003(2) -0.018(3)
C26 0.018(3) 0.073(5) 0.023(3) 0.007(3) -0.006(2) -0.003(3)
C27 0.043(4) 0.025(3) 0.045(4) 0.005(3) -0.004(3) -0.004(3)
C28 0.032(3) 0.036(3) 0.031(3) 0.000(2) 0.001(2) -0.009(3)
C29 0.029(3) 0.031(3) 0.029(3) -0.003(2) 0.000(2) -0.013(3)
C30 0.032(3) 0.025(3) 0.029(3) -0.003(2) 0.002(2) -0.014(2)
C31 0.034(3) 0.030(3) 0.031(3) -0.002(2) 0.000(2) -0.013(3)
C32 0.034(3) 0.026(3) 0.034(3) -0.001(2) -0.003(2) -0.011(2)
C33 0.042(3) 0.029(3) 0.042(3) -0.003(3) -0.002(3) -0.018(3)
C34 0.033(3) 0.030(3) 0.037(3) -0.006(2) 0.003(2) -0.016(3)
C35 0.048(4) 0.054(4) 0.029(3) -0.004(3) -0.004(3) -0.039(3)
C36 0.039(4) 0.058(4) 0.045(4) -0.011(3) -0.006(3) -0.027(3)
C37 0.033(3) 0.046(4) 0.040(3) 0.001(3) -0.013(3) -0.009(3)

loop_
_atom_type_symbol
_atom_type_description
_atom_type_scat_dispersion_real
_atom_type_scat_dispersion_imag
_atom_type_scat_source
C C 0.0033 0.0016 'International Tables Vol C Tables 4.2.6.8 and 6.1.1.4'
H H 0.0000 0.0000 'International Tables Vol C Tables 4.2.6.8 and 6.1.1.4'
Bi Bi -4.1077 10.2566 'International Tables Vol C Tables 4.2.6.8 and 6.1.1.4'
F F 0.0171 0.0103 'International Tables Vol C Tables 4.2.6.8 and 6.1.1.4'
Sb Sb -0.5866 1.5461 'International Tables Vol C Tables 4.2.6.8 and 6.1.1.4'

loop_
_geom_angle_atom_site_label_1
_geom_angle_atom_site_label_2
_geom_angle_atom_site_label_3
_geom_angle
C8 Bi1 C15 108.6(2)
C8 Bi1 C22 110.1(2)
C15 Bi1 C22 106.9(2)
C8 Bi1 C1 108.5(2)
C15 Bi1 C1 111.5(2)
C22 Bi1 C1 111.1(2)
F4 Sb1 F2 178.60(18)
F4 Sb1 F1 91.31(18)
F2 Sb1 F1 90.09(18)
F4 Sb1 F5 88.9(2)
F2 Sb1 F5 91.1(2)
F1 Sb1 F5 89.32(19)
F4 Sb1 F3 90.07(18)
F2 Sb1 F3 89.93(19)
F1 Sb1 F3 90.68(17)
F5 Sb1 F3 178.99(19)
F4 Sb1 F6 89.76(17)
F2 Sb1 F6 88.84(17)
F1 Sb1 F6 178.09(18)
F5 Sb1 F6 89.11(18)
F3 Sb1 F6 90.91(17)
C2 C1 C6 120.4(5)
C2 C1 Bi1 121.6(4)
C6 C1 Bi1 117.8(4)
C1 C2 C3 120.2(6)
C2 C3 C4 120.0(6)
C5 C4 C3 119.0(5)
C5 C4 C7 120.8(6)
C3 C4 C7 120.2(6)
C4 C5 C6 121.1(6)
C5 C6 C1 119.2(6)
C9 C8 C13 120.6(6)
C9 C8 Bi1 119.6(4)
C13 C8 Bi1 119.7(4)
C8 C9 C10 119.9(6)
C9 C10 C11 120.5(6)
C12 C11 C10 118.5(6)
C12 C11 C14 120.2(6)
C10 C11 C14 121.2(6)
C13 C12 C11 121.6(6)
C12 C13 C8 118.8(6)
C16 C15 C20 120.8(5)
C16 C15 Bi1 121.2(4)
C20 C15 Bi1 117.9(4)
C15 C16 C17 119.1(5)
C18 C17 C16 122.0(5)
C17 C18 C19 117.7(5)
C17 C18 C21 121.6(6)
C19 C18 C21 120.6(6)
C20 C19 C18 121.5(6)
C19 C20 C15 118.7(6)
C31 C22 C23 122.0(5)
C31 C22 Bi1 121.2(4)
C23 C22 Bi1 116.8(4)
C24 C23 C22 119.7(5)
C23 C24 C25 121.1(5)
C24 C25 C30 119.7(5)
C24 C25 C26 119.7(5)
C30 C25 C26 120.6(5)
C27 C26 C25 116.3(6)
C26 C27 C28 124.5(6)
C37 C28 C29 118.8(5)
C37 C28 C27 122.8(6)
C29 C28 C27 118.4(5)
C34 C29 C28 119.5(5)
C34 C29 C30 120.4(5)
C28 C29 C30 120.1(5)
C29 C30 C31 120.4(5)
C29 C30 C25 120.1(5)
C31 C30 C25 119.5(5)
C22 C31 C30 118.1(5)
C22 C31 C32 124.0(5)
C30 C31 C32 117.9(5)
C33 C32 C31 121.5(5)
C32 C33 C34 121.8(5)
C35 C34 C29 121.8(6)
C35 C34 C33 120.3(5)
C29 C34 C33 117.9(5)
C34 C35 C36 117.8(6)
C37 C36 C35 121.0(5)
C36 C37 C28 121.0(6)

loop_
_geom_bond_atom_site_label_1
_geom_bond_atom_site_label_2
_geom_bond_distance
Bi1 C8 2.179(6)
Bi1 C15 2.181(5)
Bi1 C22 2.185(5)
Bi1 C1 2.187(5)
Sb1 F4 1.857(4)
Sb1 F2 1.861(4)
Sb1 F1 1.862(4)
Sb1 F5 1.864(4)
Sb1 F3 1.865(4)
Sb1 F6 1.871(3)
C1 C2 1.365(8)
C1 C6 1.383(7)
C2 C3 1.386(8)
C3 C4 1.389(8)
C4 C5 1.373(8)
C4 C7 1.511(8)
C5 C6 1.383(8)
C8 C9 1.375(8)
C8 C13 1.384(8)
C9 C10 1.380(8)
C10 C11 1.386(8)
C11 C12 1.383(9)
C11 C14 1.490(8)
C12 C13 1.377(8)
C15 C16 1.377(7)
C15 C20 1.389(7)
C16 C17 1.380(8)
C17 C18 1.378(8)
C18 C19 1.393(9)
C18 C21 1.508(8)
C19 C20 1.384(8)
C22 C31 1.397(7)
C22 C23 1.399(7)
C23 C24 1.377(8)
C24 C25 1.389(8)
C25 C30 1.432(7)
C25 C26 1.474(8)
C26 C27 1.377(8)
C27 C28 1.439(8)
C28 C37 1.395(8)
C28 C29 1.416(8)
C29 C34 1.408(7)
C29 C30 1.420(7)
C30 C31 1.424(8)
C31 C32 1.430(7)
C32 C33 1.349(7)
C33 C34 1.441(8)
C34 C35 1.389(7)
C35 C36 1.416(9)
C36 C37 1.387(8)
